data_1554551
loop_
_publ_author_name
'He, Min'
'Yi, Jiuzhou'
'Zhao, Gaoyuan'
'Chen, Peiqi'
'Long, Dan'
'Hu, Xiaojun'
'Li, Huilin'
'Xie, Xingang'
'Wang, Xiaolei'
'She, Xuegong'

_publ_section_title
;
 A concise approach to the tricyclic framework of longipinane- and
 ent-longipinane-type sesquiterpenoids
;
_journal_issue 3
_journal_name_full 'Organic Chemistry Frontiers'
_journal_page_first 383
_journal_paper_doi 10.1039/C8QO01235K
_journal_volume 6
_journal_year 2019
_chemical_formula_moiety 'C13 H22 O2'
_chemical_formula_sum 'C13 H22 O2'
_chemical_formula_weight 210.31
_space_group_crystal_system orthorhombic
_space_group_IT_number 61
_space_group_name_Hall '-P 2ac 2ab'
_space_group_name_H-M_alt 'P b c a'
_atom_sites_solution_hydrogens geom
_atom_sites_solution_primary direct
_atom_sites_solution_secondary difmap
_audit_creation_date 2018-05-25
_audit_creation_method
;
Olex2 1.2
(compiled 2017.03.28 svn.r3405 for OlexSys, GUI svn.r5337)
;
_audit_update_record
;
2018-06-06 deposited with the CCDC.
2018-12-14 downloaded from the CCDC.
;
_cell_angle_alpha 90.00
_cell_angle_beta 90.00
_cell_angle_gamma 90.00
_cell_formula_units_Z 8
_cell_length_a 11.8513(6)
_cell_length_b 8.0917(4)
_cell_length_c 24.6768(12)
_cell_measurement_reflns_used 1114
_cell_measurement_temperature 295.38(10)
_cell_measurement_theta_max 26.3710
_cell_measurement_theta_min 4.2580
_cell_volume 2366.4(2)
_computing_cell_refinement
;
CrysAlisPro, Agilent Technologies,
Version 1.171.36.28 (release 01-02-2013 CrysAlis171 .NET)
(compiled Feb  1 2013,16:14:44)
;
_computing_data_collection
;
CrysAlisPro, Agilent Technologies,
Version 1.171.36.28 (release 01-02-2013 CrysAlis171 .NET)
(compiled Feb  1 2013,16:14:44)
;
_computing_data_reduction
;
CrysAlisPro, Agilent Technologies,
Version 1.171.36.28 (release 01-02-2013 CrysAlis171 .NET)
(compiled Feb  1 2013,16:14:44)
;
_computing_molecular_graphics 'Olex2 (Dolomanov et al., 2009)'
_computing_publication_material 'Olex2 (Dolomanov et al., 2009)'
_computing_structure_refinement 'ShelXL (Sheldrick, 2015)'
_computing_structure_solution 'ShelXS (Sheldrick, 2008)'
_diffrn_ambient_temperature 295.38(10)
_diffrn_detector_area_resol_mean 16.0733
_diffrn_measured_fraction_theta_full 0.997
_diffrn_measured_fraction_theta_max 0.997
_diffrn_measurement_details
;
#__ type_ start__ end____ width___ exp.time_
  1 omega   55.00   81.00   1.0000    6.0000
omega____ theta____ kappa____ phi______ frames
    -       22.7867  178.0000 -150.0000 26

#__ type_ start__ end____ width___ exp.time_
  2 omega  -41.00   76.00   1.0000    6.0000
omega____ theta____ kappa____ phi______ frames
    -       22.7867    0.0000   90.0000 117
;
_diffrn_measurement_device_type 'SuperNova, Dual, Cu at zero, Eos'
_diffrn_measurement_method '\w scans'
_diffrn_orient_matrix_UB_11 -0.0364481000
_diffrn_orient_matrix_UB_12 0.0585023000
_diffrn_orient_matrix_UB_13 0.0123399000
_diffrn_orient_matrix_UB_21 0.0298402000
_diffrn_orient_matrix_UB_22 0.0651178000
_diffrn_orient_matrix_UB_23 -0.0127988000
_diffrn_orient_matrix_UB_31 -0.0369157000
_diffrn_orient_matrix_UB_32 -0.0050277000
_diffrn_orient_matrix_UB_33 -0.0225774000
_diffrn_radiation_monochromator mirror
_diffrn_radiation_type MoK\a
_diffrn_radiation_wavelength 0.71073
_diffrn_reflns_av_R_equivalents 0.0362
_diffrn_reflns_av_unetI/netI 0.0567
_diffrn_reflns_limit_h_max 14
_diffrn_reflns_limit_h_min -6
_diffrn_reflns_limit_k_max 8
_diffrn_reflns_limit_k_min -9
_diffrn_reflns_limit_l_max 14
_diffrn_reflns_limit_l_min -30
_diffrn_reflns_number 5202
_diffrn_reflns_theta_full 26.02
_diffrn_reflns_theta_max 26.02
_diffrn_reflns_theta_min 3.72
_diffrn_source 'SuperNova (Mo) X-ray Source'
_exptl_absorpt_coefficient_mu 0.077
_exptl_absorpt_correction_T_max 1.00000
_exptl_absorpt_correction_T_min 0.83300
_exptl_absorpt_correction_type multi-scan
_exptl_absorpt_process_details
;
CrysAlisPro, Agilent Technologies,
Version 1.171.36.28 (release 01-02-2013 CrysAlis171 .NET)
(compiled Feb  1 2013,16:14:44)
Empirical absorption correction using spherical harmonics,
 implemented in SCALE3 ABSPACK scaling algorithm.
;
_exptl_crystal_colour 'clear light colourless'
_exptl_crystal_colour_lustre clear
_exptl_crystal_colour_modifier light
_exptl_crystal_colour_primary colourless
_exptl_crystal_density_diffrn 1.181
_exptl_crystal_density_method 'not measured'
_exptl_crystal_description block
_exptl_crystal_F_000 928
_exptl_crystal_size_max 0.17
_exptl_crystal_size_mid 0.14
_exptl_crystal_size_min 0.12
_refine_diff_density_max 0.618
_refine_diff_density_min -0.242
_refine_diff_density_rms 0.048
_refine_ls_extinction_method none
_refine_ls_goodness_of_fit_ref 1.066
_refine_ls_hydrogen_treatment constr
_refine_ls_matrix_type full
_refine_ls_number_parameters 140
_refine_ls_number_reflns 2321
_refine_ls_number_restraints 0
_refine_ls_restrained_S_all 1.066
_refine_ls_R_factor_all 0.0908
_refine_ls_R_factor_gt 0.0642
_refine_ls_shift/su_max 0.000
_refine_ls_shift/su_mean 0.000
_refine_ls_structure_factor_coef Fsqd
_refine_ls_weighting_details 'calc w=1/[\s^2^(Fo^2^)+(0.0603P)^2^+1.6193P] where P=(Fo^2^+2Fc^2^)/3'
_refine_ls_weighting_scheme calc
_refine_ls_wR_factor_gt 0.1520
_refine_ls_wR_factor_ref 0.1749
_reflns_number_gt 1648
_reflns_number_total 2321
_reflns_threshold_expression >2sigma(I)
_cod_data_source_file c8qo01235k2.cif
_cod_data_source_block hem_0524
_cod_database_code 1554551
_reflns_odcompleteness_completeness 99.46
_reflns_odcompleteness_iscentric 1
_reflns_odcompleteness_theta 26.32
_olex2_refinement_description
;
1. Fixed Uiso
 At 1.2 times of:
  All C(H) groups, All C(H,H) groups
 At 1.5 times of:
  All C(H,H,H) groups, All O(H) groups
2.a Ternary CH refined with riding coordinates:
 C1(H1A), C2(H2A), C3(H3), C6(H6)
2.b Secondary CH2 refined with riding coordinates:
 C5(H5A,H5B), C4(H4A,H4B), C8(H8A,H8B), C10(H10A,H10B), C9(H9A,H9B)
2.c Idealised Me refined as rotating group:
 C13(H13A,H13B,H13C), C12(H12A,H12B,H12C)
2.d Idealised tetrahedral OH refined as rotating group:
 O1(H1), O2(H2)
;
_olex2_date_sample_data_collection 2018-05-24
_olex2_submission_special_instructions 'No special instructions were received'

loop_
_space_group_symop_id
_space_group_symop_operation_xyz
1 'x, y, z'
2 '-x+1/2, -y, z+1/2'
3 'x+1/2, -y+1/2, -z'
4 '-x, y+1/2, -z+1/2'
5 '-x, -y, -z'
6 'x-1/2, y, -z-1/2'
7 '-x-1/2, y-1/2, z'
8 'x, -y-1/2, z-1/2'

loop_
_atom_site_label
_atom_site_type_symbol
_atom_site_fract_x
_atom_site_fract_y
_atom_site_fract_z
_atom_site_U_iso_or_equiv
_atom_site_adp_type
_atom_site_occupancy
_atom_site_calc_flag
_atom_site_refinement_flags_posn
O1 O 0.17540(14) 0.1870(2) 0.25835(8) 0.0434(5) Uani 1 d .
H1 H 0.1592 0.2775 0.2456 0.065 Uiso 1 calc GR
O2 O -0.14650(15) 0.0112(2) 0.29289(7) 0.0392(5) Uani 1 d .
H2 H -0.1962 0.0656 0.2782 0.059 Uiso 1 calc GR
C1 C 0.06166(19) 0.1570(3) 0.37610(9) 0.0303(6) Uani 1 d .
H1A H 0.1397 0.1185 0.3724 0.036 Uiso 1 calc R
C2 C 0.01328(18) 0.2014(3) 0.31957(9) 0.0283(5) Uani 1 d .
H2A H 0.0038 0.3197 0.3124 0.034 Uiso 1 calc R
C3 C 0.07400(19) 0.1041(3) 0.27554(9) 0.0313(6) Uani 1 d .
H3 H 0.0236 0.0903 0.2444 0.038 Uiso 1 calc R
C7 C -0.09633(19) 0.1067(3) 0.33540(9) 0.0312(6) Uani 1 d .
C11 C 0.0543(2) 0.2864(3) 0.42150(10) 0.0395(6) Uani 1 d .
C6 C -0.0204(2) 0.0068(3) 0.37420(10) 0.0336(6) Uani 1 d .
H6 H -0.0549 -0.0240 0.4089 0.040 Uiso 1 calc R
C5 C 0.0369(2) -0.1339(3) 0.34325(10) 0.0386(6) Uani 1 d .
H5A H -0.0201 -0.2076 0.3287 0.046 Uiso 1 calc R
H5B H 0.0840 -0.1968 0.3679 0.046 Uiso 1 calc R
C4 C 0.1101(2) -0.0663(3) 0.29641(10) 0.0377(6) Uani 1 d .
H4A H 0.1878 -0.0597 0.3086 0.045 Uiso 1 calc R
H4B H 0.1075 -0.1442 0.2665 0.045 Uiso 1 calc R
C8 C -0.1878(2) 0.2089(4) 0.36283(11) 0.0428(7) Uani 1 d .
H8A H -0.2079 0.2981 0.3384 0.051 Uiso 1 calc R
H8B H -0.2539 0.1393 0.3667 0.051 Uiso 1 calc R
C10 C -0.0589(3) 0.3826(4) 0.42140(13) 0.0594(9) Uani 1 d .
H10A H -0.0628 0.4473 0.4544 0.071 Uiso 1 calc R
H10B H -0.0576 0.4597 0.3913 0.071 Uiso 1 calc R
C13 C 0.1455(3) 0.4170(4) 0.41128(13) 0.0586(9) Uani 1 d .
H13A H 0.2187 0.3676 0.4152 0.088 Uiso 1 calc GR
H13B H 0.1374 0.5052 0.4370 0.088 Uiso 1 calc GR
H13C H 0.1375 0.4601 0.3752 0.088 Uiso 1 calc GR
C9 C -0.1634(3) 0.2840(5) 0.41734(13) 0.0607(9) Uani 1 d .
H9A H -0.2265 0.3542 0.4272 0.073 Uiso 1 calc R
H9B H -0.1595 0.1956 0.4438 0.073 Uiso 1 calc R
C12 C 0.0760(3) 0.2045(4) 0.47532(11) 0.0689(11) Uani 1 d .
H12A H 0.0166 0.1272 0.4829 0.103 Uiso 1 calc GR
H12B H 0.0784 0.2868 0.5033 0.103 Uiso 1 calc GR
H12C H 0.1469 0.1471 0.4740 0.103 Uiso 1 calc GR

loop_
_atom_site_aniso_label
_atom_site_aniso_U_11
_atom_site_aniso_U_22
_atom_site_aniso_U_33
_atom_site_aniso_U_23
_atom_site_aniso_U_13
_atom_site_aniso_U_12
O1 0.0372(10) 0.0424(11) 0.0507(11) 0.0022(9) 0.0125(8) 0.0004(9)
O2 0.0365(10) 0.0342(10) 0.0470(10) -0.0019(8) -0.0126(8) 0.0002(8)
C1 0.0301(12) 0.0294(13) 0.0314(12) -0.0011(10) 0.0002(10) 0.0019(11)
C2 0.0298(11) 0.0228(11) 0.0324(11) 0.0020(10) 0.0012(10) 0.0027(10)
C3 0.0301(11) 0.0324(13) 0.0313(12) -0.0007(10) -0.0002(10) -0.0014(11)
C7 0.0294(12) 0.0297(13) 0.0346(12) 0.0016(10) -0.0026(10) 0.0011(11)
C11 0.0446(15) 0.0368(14) 0.0369(14) -0.0084(11) 0.0008(12) 0.0000(13)
C6 0.0387(13) 0.0297(13) 0.0324(12) 0.0048(11) -0.0015(11) -0.0010(11)
C5 0.0444(14) 0.0253(12) 0.0459(14) 0.0023(11) -0.0107(12) 0.0031(12)
C4 0.0393(13) 0.0320(14) 0.0418(13) -0.0064(11) -0.0062(12) 0.0106(12)
C8 0.0317(13) 0.0483(17) 0.0484(15) 0.0013(13) 0.0034(11) 0.0023(13)
C10 0.0571(19) 0.061(2) 0.0605(19) -0.0224(16) 0.0061(15) 0.0074(17)
C13 0.068(2) 0.0473(18) 0.0607(19) -0.0141(15) 0.0007(16) -0.0165(17)
C9 0.0464(16) 0.077(2) 0.0587(19) -0.0169(17) 0.0089(15) 0.0135(17)
C12 0.107(3) 0.062(2) 0.0379(16) -0.0049(15) -0.0171(18) -0.006(2)

loop_
_atom_type_symbol
_atom_type_description
_atom_type_scat_dispersion_real
_atom_type_scat_dispersion_imag
_atom_type_scat_source
C C 0.0033 0.0016 'International Tables Vol C Tables 4.2.6.8 and 6.1.1.4'
H H 0.0000 0.0000 'International Tables Vol C Tables 4.2.6.8 and 6.1.1.4'
O O 0.0106 0.0060 'International Tables Vol C Tables 4.2.6.8 and 6.1.1.4'

loop_
_geom_angle_atom_site_label_1
_geom_angle_atom_site_label_2
_geom_angle_atom_site_label_3
_geom_angle
C3 O1 H1 109.5
C7 O2 H2 109.5
C2 C1 H1A 109.8
C2 C1 C6 85.56(17)
C11 C1 H1A 109.8
C11 C1 C2 118.5(2)
C11 C1 C6 121.2(2)
C6 C1 H1A 109.8
C1 C2 H2A 115.5
C1 C2 C7 88.21(17)
C3 C2 C1 110.33(18)
C3 C2 H2A 115.5
C3 C2 C7 108.56(18)
C7 C2 H2A 115.5
O1 C3 C2 111.33(19)
O1 C3 H3 109.3
O1 C3 C4 106.54(19)
C2 C3 H3 109.3
C2 C3 C4 110.94(19)
C4 C3 H3 109.3
O2 C7 C2 115.35(19)
O2 C7 C6 114.47(19)
O2 C7 C8 108.86(19)
C6 C7 C2 85.82(17)
C8 C7 C2 115.9(2)
C8 C7 C6 115.1(2)
C1 C11 C10 113.0(2)
C13 C11 C1 108.0(2)
C13 C11 C10 105.3(2)
C12 C11 C1 109.4(2)
C12 C11 C10 111.7(3)
C12 C11 C13 109.2(2)
C1 C6 H6 115.6
C7 C6 C1 88.52(17)
C7 C6 H6 115.6
C5 C6 C1 108.5(2)
C5 C6 C7 109.82(19)
C5 C6 H6 115.6
C6 C5 H5A 109.4
C6 C5 H5B 109.4
C6 C5 C4 111.1(2)
H5A C5 H5B 108.0
C4 C5 H5A 109.4
C4 C5 H5B 109.4
C3 C4 C5 114.4(2)
C3 C4 H4A 108.7
C3 C4 H4B 108.7
C5 C4 H4A 108.7
C5 C4 H4B 108.7
H4A C4 H4B 107.6
C7 C8 H8A 107.6
C7 C8 H8B 107.6
H8A C8 H8B 107.1
C9 C8 C7 118.7(2)
C9 C8 H8A 107.6
C9 C8 H8B 107.6
C11 C10 H10A 108.0
C11 C10 H10B 108.0
H10A C10 H10B 107.3
C9 C10 C11 117.0(3)
C9 C10 H10A 108.0
C9 C10 H10B 108.0
C11 C13 H13A 109.5
C11 C13 H13B 109.5
C11 C13 H13C 109.5
H13A C13 H13B 109.5
H13A C13 H13C 109.5
H13B C13 H13C 109.5
C8 C9 H9A 108.3
C8 C9 H9B 108.3
C10 C9 C8 116.1(3)
C10 C9 H9A 108.3
C10 C9 H9B 108.3
H9A C9 H9B 107.4
C11 C12 H12A 109.5
C11 C12 H12B 109.5
C11 C12 H12C 109.5
H12A C12 H12B 109.5
H12A C12 H12C 109.5
H12B C12 H12C 109.5

loop_
_geom_bond_atom_site_label_1
_geom_bond_atom_site_label_2
_geom_bond_distance
O1 H1 0.8200
O1 C3 1.440(3)
O2 H2 0.8200
O2 C7 1.432(3)
C1 H1A 0.9800
C1 C2 1.550(3)
C1 C11 1.536(3)
C1 C6 1.558(3)
C2 H2A 0.9800
C2 C3 1.523(3)
C2 C7 1.558(3)
C3 H3 0.9800
C3 C4 1.533(3)
C7 C6 1.542(3)
C7 C8 1.522(3)
C11 C10 1.551(4)
C11 C13 1.533(4)
C11 C12 1.507(4)
C6 H6 0.9800
C6 C5 1.530(3)
C5 H5A 0.9700
C5 H5B 0.9700
C5 C4 1.545(4)
C4 H4A 0.9700
C4 H4B 0.9700
C8 H8A 0.9700
C8 H8B 0.9700
C8 C9 1.504(4)
C10 H10A 0.9700
C10 H10B 0.9700
C10 C9 1.476(4)
C13 H13A 0.9600
C13 H13B 0.9600
C13 H13C 0.9600
C9 H9A 0.9700
C9 H9B 0.9700
C12 H12A 0.9600
C12 H12B 0.9600
C12 H12C 0.9600

loop_
_geom_torsion_atom_site_label_1
_geom_torsion_atom_site_label_2
_geom_torsion_atom_site_label_3
_geom_torsion_atom_site_label_4
_geom_torsion
O1 C3 C4 C5 147.5(2)
O2 C7 C6 C1 141.61(19)
O2 C7 C6 C5 32.4(3)
O2 C7 C8 C9 163.9(3)
C1 C2 C3 O1 -85.9(2)
C1 C2 C3 C4 32.5(3)
C1 C2 C7 O2 -140.9(2)
C1 C2 C7 C6 -25.74(17)
C1 C2 C7 C8 90.2(2)
C1 C11 C10 C9 48.1(4)
C1 C6 C5 C4 -35.7(3)
C2 C1 C11 C10 39.6(3)
C2 C1 C11 C13 -76.5(3)
C2 C1 C11 C12 164.7(2)
C2 C1 C6 C7 -25.76(16)
C2 C1 C6 C5 84.68(19)
C2 C3 C4 C5 26.1(3)
C2 C7 C6 C1 25.61(16)
C2 C7 C6 C5 -83.6(2)
C2 C7 C8 C9 -64.0(3)
C3 C2 C7 O2 -30.0(3)
C3 C2 C7 C6 85.12(19)
C3 C2 C7 C8 -159.0(2)
C7 C2 C3 O1 178.96(18)
C7 C2 C3 C4 -62.6(2)
C7 C6 C5 C4 59.6(3)
C7 C8 C9 C10 52.0(4)
C11 C1 C2 C3 153.0(2)
C11 C1 C2 C7 -97.9(2)
C11 C1 C6 C7 95.1(2)
C11 C1 C6 C5 -154.5(2)
C11 C10 C9 C8 -72.9(4)
C6 C1 C2 C3 -83.67(19)
C6 C1 C2 C7 25.48(16)
C6 C1 C11 C10 -63.5(3)
C6 C1 C11 C13 -179.6(2)
C6 C1 C11 C12 61.7(3)
C6 C7 C8 C9 33.9(3)
C6 C5 C4 C3 -24.4(3)
C8 C7 C6 C1 -91.1(2)
C8 C7 C6 C5 159.7(2)
C13 C11 C10 C9 165.8(3)
C12 C11 C10 C9 -75.8(3)
